data_7131567
loop_
_publ_author_name
'Wu, Weijie'
'Xu, Yinghao'
'Wang, Shoujun'
'Pang, Qingqing'
'Liu, Simin'

_publ_section_title
;
 Metal-organic rotaxane frameworks constructed from a
 cucurbit[8]uril-based ternary complex for the selective detection of
 antibiotics.
;
_journal_issue 39
_journal_name_full 'Chemical communications (Cambridge, England)'
_journal_page_first 5890
_journal_page_last 5893
_journal_paper_doi 10.1039/d3cc00950e
_journal_volume 59
_journal_year 2023
_chemical_formula_moiety 'C28 H22 N2 O6 Zn, C24 H24 N16 O8, 12[H2O]'
_chemical_formula_sum 'C52 H70 N18 O26 Zn'
_chemical_formula_weight 1428.63
_space_group_crystal_system monoclinic
_space_group_IT_number 14
_space_group_name_Hall '-P 2ybc'
_space_group_name_H-M_alt 'P 1 21/c 1'
_atom_sites_solution_hydrogens geom
_audit_creation_date 2023-04-04
_audit_creation_method
;
Olex2 1.5
(compiled 2023.03.06 svn.rbb2c1857 for OlexSys, GUI svn.r6748)
;
_audit_update_record
;
2023-04-07 deposited with the CCDC.	2023-04-17 downloaded from the CCDC.
;
_cell_angle_alpha 90
_cell_angle_beta 104.970(10)
_cell_angle_gamma 90
_cell_formula_units_Z 4
_cell_length_a 15.936(3)
_cell_length_b 18.3877(14)
_cell_length_c 21.801(3)
_cell_measurement_reflns_used 9928
_cell_measurement_temperature 293(2)
_cell_measurement_theta_max 52.48
_cell_measurement_theta_min 2.50
_cell_volume 6171.5(15)
_computing_cell_refinement 'SAINT V8.40B (?, 2016)'
_computing_data_collection 'Bruker SAINT'
_computing_data_reduction 'SAINT V8.40B (?, 2016)'
_computing_molecular_graphics 'Olex2 1.5 (Dolomanov et al., 2009)'
_computing_publication_material 'Olex2 1.5 (Dolomanov et al., 2009)'
_computing_structure_refinement 'XL (Sheldrick, 2008)'
_computing_structure_solution 'XS (Sheldrick, 2008)'
_diffrn_ambient_temperature 293(2)
_diffrn_measured_fraction_theta_full 0.991
_diffrn_measured_fraction_theta_max 0.991
_diffrn_measurement_device_type 'Bruker APEX-II CCD'
_diffrn_measurement_method '\f and \w scans'
_diffrn_radiation_type GaK\a
_diffrn_radiation_wavelength 1.34138
_diffrn_reflns_av_R_equivalents 0.0385
_diffrn_reflns_av_unetI/netI 0.0365
_diffrn_reflns_Laue_measured_fraction_full 0.991
_diffrn_reflns_Laue_measured_fraction_max 0.991
_diffrn_reflns_limit_h_max 18
_diffrn_reflns_limit_h_min -18
_diffrn_reflns_limit_k_max 21
_diffrn_reflns_limit_k_min -21
_diffrn_reflns_limit_l_max 26
_diffrn_reflns_limit_l_min -24
_diffrn_reflns_number 48025
_diffrn_reflns_point_group_measured_fraction_full 0.991
_diffrn_reflns_point_group_measured_fraction_max 0.991
_diffrn_reflns_theta_full 53.118
_diffrn_reflns_theta_max 53.118
_diffrn_reflns_theta_min 2.497
_exptl_absorpt_coefficient_mu 0.921
_exptl_absorpt_correction_T_max 0.7505
_exptl_absorpt_correction_T_min 0.6108
_exptl_absorpt_correction_type multi-scan
_exptl_absorpt_process_details
;
 SADABS 2016/2: Krause, L., Herbst-Irmer, R., Sheldrick G.M. & Stalke D.,
 J. Appl. Cryst. 48 (2015) 3-10
;
_exptl_crystal_colour yellow
_exptl_crystal_density_diffrn 1.538
_exptl_crystal_description block
_exptl_crystal_F_000 2984
_exptl_crystal_size_max 0.22
_exptl_crystal_size_mid 0.18
_exptl_crystal_size_min 0.16
_refine_diff_density_max 1.846
_refine_diff_density_min -0.885
_refine_diff_density_rms 0.074
_refine_ls_extinction_method none
_refine_ls_goodness_of_fit_ref 1.076
_refine_ls_hydrogen_treatment constr
_refine_ls_matrix_type full
_refine_ls_number_parameters 813
_refine_ls_number_reflns 10835
_refine_ls_number_restraints 99
_refine_ls_restrained_S_all 1.077
_refine_ls_R_factor_all 0.0715
_refine_ls_R_factor_gt 0.0609
_refine_ls_shift/su_max 0.001
_refine_ls_shift/su_mean 0.000
_refine_ls_structure_factor_coef Fsqd
_refine_ls_weighting_details 'w=1/[\s^2^(Fo^2^)+(0.1099P)^2^+5.4266P] where P=(Fo^2^+2Fc^2^)/3'
_refine_ls_weighting_scheme calc
_refine_ls_wR_factor_gt 0.1819
_refine_ls_wR_factor_ref 0.1899
_reflns_Friedel_coverage 0.000
_reflns_number_gt 8752
_reflns_number_total 10835
_reflns_threshold_expression 'I > 2\s(I)'
_cod_data_source_file d3cc00950e2.cif
_cod_data_source_block wust-1
_cod_depositor_comments 'Adding full bibliography for 7131567--7131568.cif.'
_cod_original_cell_volume 6171.4(13)
_cod_database_code 7131567
_shelx_shelxl_version_number 2018/3
_shelx_space_group_comment
;
The symmetry employed for this shelxl refinement is uniquely defined
by the following loop, which should always be used as a source of
symmetry information in preference to the above space-group names.
They are only intended as comments.
;
_olex2_refinement_description
;
1. Fixed Uiso
 At 1.2 times of:
  All C(H) groups, All C(H,H) groups
 At 1.5 times of:
  All C(H,H,H) groups
2. Restrained distances
 C52'-O5' = C52'-O14' = C52-O5 = C52-O14
 1.3 with sigma of 0.02
 Zn1-O14'
 3 with sigma of 0.02
 Zn1-O5'
 2 with sigma of 0.02
 O5-O14 = O5'-O14'
 2.2 with sigma of 0.02
3. Rigid bond restraints
 C14, C15
 with sigma for 1-2 distances of 0.02 and sigma for 1-3 distances of 0.02
4. Uiso/Uaniso restraints and constraints
C7 \\sim C7' \\sim C8 \\sim C8' \\sim O14 \\sim O14' \\sim C52 \\sim C52':
within 2A with sigma of 0.02 and sigma for terminal atoms of 0.02 within 2A
Uanis(C7) \\sim Ueq, Uanis(C8) \\sim Ueq, Uanis(C7') \\sim Ueq, Uanis(C8')
\\sim Ueq: with sigma of 0.02 and sigma for terminal atoms of 0.04
5. Others
 Sof(C7')=Sof(H7')=Sof(C8')=Sof(H8')=Sof(C52')=Sof(H52')=Sof(O5')=Sof(O14')=1-
 FVAR(1)
 Sof(C7)=Sof(H7)=Sof(C8)=Sof(H8)=Sof(C52)=Sof(H52)=Sof(O5)=Sof(O14)=FVAR(1)
6.a Ternary CH refined with riding coordinates:
 C48(H48), C30(H30), C33(H33), C37(H37), C38(H38), C43(H43), C44(H44), C50(H50)
6.b Secondary CH2 refined with riding coordinates:
 C28(H28A,H28B), C29(H29A,H29B), C34(H34A,H34B), C35(H35A,H35B), C40(H40A,
 H40B), C41(H41A,H41B), C46(H46A,H46B), C47(H47A,H47B)
6.c Aromatic/amide H refined with riding coordinates:
 C1(H1), C2(H2), C4(H4), C5(H5), C7(H7), C7'(H7'), C8(H8), C8'(H8'), C10(H10),
 C11(H11), C12(H12), C13(H13), C15(H15), C16(H16), C17(H17), C18(H18), C22(H22),
  C23(H23), C24(H24), C26(H26), C52(H52), C52'(H52')
6.d Idealised Me refined as rotating group:
 C19(H19A,H19B,H19C)
;
_smtbx_masks_special_details
;
A solvent mask was calculated and 492 electrons were 
found in a volume of 1398\%A^3^ in 1 void per unit cell. 
This is consistent with the presence of 
12[H2O] per Formula Unit 
which account for 480 electrons 
per unit cell.
;
_smtbx_masks_void_probe_radius 1.2
_smtbx_masks_void_truncation_radius 1.2
_olex2_submission_special_instructions 'No special instructions were received'

loop_
_space_group_symop_operation_xyz
'x, y, z'
'-x, y+1/2, -z+1/2'
'-x, -y, -z'
'x, -y-1/2, z-1/2'

loop_
_atom_site_label
_atom_site_type_symbol
_atom_site_fract_x
_atom_site_fract_y
_atom_site_fract_z
_atom_site_U_iso_or_equiv
_atom_site_adp_type
_atom_site_occupancy
_atom_site_site_symmetry_order
_atom_site_calc_flag
_atom_site_refinement_flags_posn
_atom_site_refinement_flags_adp
_atom_site_refinement_flags_occupancy
_atom_site_disorder_assembly
_atom_site_disorder_group
Zn1 Zn 0.83610(3) 0.57487(2) 0.74313(2) 0.04063(15) Uani 1 1 d D . . . .
O1 O 0.91250(15) 0.49814(11) 0.73563(14) 0.0511(6) Uani 1 1 d . . . . .
O2 O 0.85271(19) 0.40368(14) 0.77303(15) 0.0652(8) Uani 1 1 d . . . . .
O3 O 1.01641(14) 0.16759(12) 0.77286(12) 0.0449(5) Uani 1 1 d . . . . .
O4 O 1.10700(14) 0.15977(11) 0.71088(12) 0.0437(5) Uani 1 1 d . . . . .
O6 O 0.73501(14) 0.27203(12) -0.01563(10) 0.0412(5) Uani 1 1 d . . . . .
O7 O 0.44122(14) 0.21549(12) 0.11078(10) 0.0409(5) Uani 1 1 d . . . . .
O8 O 0.56921(14) 0.33134(12) 0.25043(11) 0.0423(5) Uani 1 1 d . . . . .
O9 O 0.86397(14) 0.36961(12) 0.11749(10) 0.0422(5) Uani 1 1 d . . . . .
O10 O 0.86181(14) 0.57344(12) 0.14494(11) 0.0435(5) Uani 1 1 d . . . . .
O11 O 0.56712(15) 0.53128(13) 0.28005(11) 0.0470(6) Uani 1 1 d . . . . .
O12 O 0.72360(15) 0.73644(14) 0.04548(11) 0.0513(6) Uani 1 1 d . . . . .
O13 O 0.43808(15) 0.68496(12) 0.17830(10) 0.0428(5) Uani 1 1 d . . . . .
N1 N 0.74169(18) 0.56226(14) 0.78990(15) 0.0467(7) Uani 1 1 d . . . . .
N2 N 0.07906(18) 0.47867(16) 1.07199(13) 0.0436(6) Uani 1 1 d . . . . .
N3 N 0.49311(16) 0.77071(14) 0.12064(11) 0.0353(6) Uani 1 1 d . . . . .
N4 N 0.61036(17) 0.79697(16) 0.07086(13) 0.0436(7) Uani 1 1 d . . . . .
N5 N 0.69599(16) 0.72783(14) 0.14460(12) 0.0363(6) Uani 1 1 d . . . . .
N6 N 0.58412(17) 0.71581(14) 0.20176(12) 0.0395(6) Uani 1 1 d . . . . .
N7 N 0.66405(17) 0.61346(14) 0.25804(12) 0.0372(6) Uani 1 1 d . . . . .
N8 N 0.78068(16) 0.63014(14) 0.20488(13) 0.0383(6) Uani 1 1 d . . . . .
N9 N 0.82672(16) 0.51804(14) 0.22980(13) 0.0379(6) Uani 1 1 d . . . . .
N10 N 0.70736(16) 0.49939(13) 0.27969(12) 0.0359(6) Uani 1 1 d . . . . .
N11 N 0.71231(16) 0.36809(13) 0.26902(12) 0.0357(6) Uani 1 1 d . . . . .
N12 N 0.82267(16) 0.38846(13) 0.21057(12) 0.0358(6) Uani 1 1 d . . . . .
N13 N 0.79352(16) 0.28187(14) 0.16144(12) 0.0356(6) Uani 1 1 d . . . . .
N14 N 0.66925(16) 0.27157(14) 0.20765(12) 0.0347(5) Uani 1 1 d . . . . .
N15 N 0.58780(17) 0.19506(15) 0.12157(12) 0.0390(6) Uani 1 1 d . . . . .
N16 N 0.70556(15) 0.21731(14) 0.07160(12) 0.0343(5) Uani 1 1 d . . . . .
N17 N 0.61346(16) 0.20043(15) -0.02278(12) 0.0375(6) Uani 1 1 d . . . . .
N18 N 0.49617(16) 0.17814(15) 0.02787(12) 0.0380(6) Uani 1 1 d . . . . .
C48 C 0.6393(2) 0.76397(17) 0.17774(15) 0.0377(7) Uani 1 1 d . . . . .
H48 H 0.672095 0.796400 0.211048 0.045 Uiso 1 1 calc R U . . .
C1 C 0.7213(2) 0.61676(17) 0.82384(15) 0.0395(7) Uani 1 1 d . . . . .
H1 H 0.754650 0.658910 0.828903 0.047 Uiso 1 1 calc R U . . .
C2 C 0.6532(2) 0.61334(18) 0.85164(16) 0.0418(7) Uani 1 1 d . . . . .
H2 H 0.641114 0.652977 0.874416 0.050 Uiso 1 1 calc R U . . .
C3 C 0.6022(2) 0.55084(18) 0.84594(18) 0.0451(8) Uani 1 1 d . . . . .
C4 C 0.6245(3) 0.4945(2) 0.8116(3) 0.0771(15) Uani 1 1 d . . . . .
H4 H 0.593504 0.451120 0.807144 0.092 Uiso 1 1 calc R U . . .
C5 C 0.6930(3) 0.5023(2) 0.7837(3) 0.0789(16) Uani 1 1 d . . . . .
H5 H 0.705616 0.464026 0.759696 0.095 Uiso 1 1 calc R U . . .
C6 C 0.5297(2) 0.5453(2) 0.87605(18) 0.0486(8) Uani 1 1 d . . . . .
C7 C 0.4884(4) 0.6058(3) 0.8900(3) 0.0427(13) Uani 0.730(8) 1 d . U P A 1
H7 H 0.506064 0.651360 0.879691 0.051 Uiso 0.730(8) 1 calc R U P A 1
C7' C 0.5182(13) 0.6082(9) 0.9208(11) 0.058(4) Uani 0.270(8) 1 d . U P A 2
H7' H 0.555794 0.647755 0.926734 0.070 Uiso 0.270(8) 1 calc R U P A 2
C8 C 0.4216(4) 0.6010(3) 0.9189(3) 0.0475(14) Uani 0.730(8) 1 d . U P A 1
H8 H 0.395476 0.643646 0.927597 0.057 Uiso 0.730(8) 1 calc R U P A 1
C8' C 0.4520(13) 0.6063(9) 0.9524(11) 0.059(4) Uani 0.270(8) 1 d . U P A 2
H8' H 0.444053 0.642016 0.980572 0.071 Uiso 0.270(8) 1 calc R U P A 2
C9 C 0.3925(2) 0.5371(2) 0.93493(19) 0.0564(10) Uani 1 1 d . . . . .
C10 C 0.4254(3) 0.4755(3) 0.9133(2) 0.0713(12) Uani 1 1 d . . . . .
H10 H 0.401521 0.430422 0.918305 0.086 Uiso 1 1 calc R U . . .
C11 C 0.4934(3) 0.4794(2) 0.8842(2) 0.0658(11) Uani 1 1 d . . . . .
H11 H 0.514410 0.437023 0.870241 0.079 Uiso 1 1 calc R U . . .
C12 C 0.3223(3) 0.5370(2) 0.96803(19) 0.0595(10) Uani 1 1 d . . . . .
H12 H 0.305166 0.581666 0.980786 0.071 Uiso 1 1 calc R U . . .
C13 C 0.2824(2) 0.4784(2) 0.98078(18) 0.0557(9) Uani 1 1 d . . . . .
H13 H 0.299224 0.433305 0.968705 0.067 Uiso 1 1 calc R U . . .
C14 C 0.2132(2) 0.4812(2) 1.01284(17) 0.0512(9) Uani 1 1 d . U . . .
C15 C 0.1888(3) 0.5437(3) 1.0408(2) 0.0649(11) Uani 1 1 d . U . . .
H15 H 0.217780 0.587276 1.039411 0.078 Uiso 1 1 calc R U . . .
C16 C 0.1216(3) 0.5408(2) 1.0706(2) 0.0594(10) Uani 1 1 d . . . . .
H16 H 0.106332 0.582325 1.089636 0.071 Uiso 1 1 calc R U . . .
C17 C 0.1010(2) 0.4181(2) 1.04512(17) 0.0496(8) Uani 1 1 d . . . . .
H17 H 0.070311 0.375378 1.046372 0.060 Uiso 1 1 calc R U . . .
C18 C 0.1671(2) 0.4179(2) 1.01618(18) 0.0534(9) Uani 1 1 d . . . . .
H18 H 0.181497 0.375137 0.998531 0.064 Uiso 1 1 calc R U . . .
C19 C 0.0076(2) 0.4757(2) 1.10398(18) 0.0503(9) Uani 1 1 d . . . . .
H19A H 0.011218 0.517062 1.131376 0.075 Uiso 1 1 calc R U . . .
H19B H 0.012514 0.431885 1.128634 0.075 Uiso 1 1 calc R U . . .
H19C H -0.047212 0.476121 1.072636 0.075 Uiso 1 1 calc R U . . .
C20 C 0.9009(2) 0.43029(16) 0.74362(17) 0.0425(8) Uani 1 1 d . . . . .
C21 C 0.95483(19) 0.38198(15) 0.71177(15) 0.0359(7) Uani 1 1 d . . . . .
C22 C 0.9805(2) 0.40606(17) 0.65993(17) 0.0433(8) Uani 1 1 d . . . . .
H22 H 0.967264 0.453252 0.645285 0.052 Uiso 1 1 calc R U . . .
C23 C 1.0265(2) 0.36051(19) 0.62887(18) 0.0485(8) Uani 1 1 d . . . . .
H23 H 1.042276 0.376599 0.592991 0.058 Uiso 1 1 calc R U . . .
C24 C 1.0481(2) 0.29094(17) 0.65229(16) 0.0414(7) Uani 1 1 d . . . . .
H24 H 1.080159 0.260710 0.632670 0.050 Uiso 1 1 calc R U . . .
C25 C 1.02263(18) 0.26628(15) 0.70438(15) 0.0336(6) Uani 1 1 d . . . . .
C26 C 0.97451(18) 0.31184(16) 0.73379(15) 0.0344(6) Uani 1 1 d . . . . .
H26 H 0.955697 0.294969 0.768193 0.041 Uiso 1 1 calc R U . . .
C27 C 1.04837(19) 0.19213(16) 0.73181(16) 0.0358(7) Uani 1 1 d . . . . .
C28 C 0.5881(2) 0.19349(19) -0.09084(15) 0.0416(7) Uani 1 1 d . . . . .
H28A H 0.582929 0.142254 -0.101757 0.050 Uiso 1 1 calc R U . . .
H28B H 0.633524 0.213774 -0.107903 0.050 Uiso 1 1 calc R U . . .
C29 C 0.4149(2) 0.1573(2) -0.01498(15) 0.0441(8) Uani 1 1 d . . . . .
H29A H 0.369753 0.159175 0.007499 0.053 Uiso 1 1 calc R U . . .
H29B H 0.419276 0.107429 -0.028270 0.053 Uiso 1 1 calc R U . . .
C30 C 0.5785(2) 0.15427(17) 0.01870(15) 0.0368(7) Uani 1 1 d . . . . .
H30 H 0.576416 0.103186 0.005570 0.044 Uiso 1 1 calc R U . . .
C31 C 0.68959(19) 0.23395(16) 0.00856(14) 0.0340(6) Uani 1 1 d . . . . .
C32 C 0.5024(2) 0.19830(16) 0.08915(15) 0.0358(7) Uani 1 1 d . . . . .
C33 C 0.6427(2) 0.16593(17) 0.08451(14) 0.0363(7) Uani 1 1 d . . . . .
H33 H 0.670342 0.120307 0.102363 0.044 Uiso 1 1 calc R U . . .
C34 C 0.78998(19) 0.22587(18) 0.11468(15) 0.0387(7) Uani 1 1 d . . . . .
H34A H 0.831501 0.237288 0.090471 0.046 Uiso 1 1 calc R U . . .
H34B H 0.807288 0.180050 0.136300 0.046 Uiso 1 1 calc R U . . .
C35 C 0.6176(2) 0.20603(18) 0.18930(15) 0.0415(7) Uani 1 1 d . . . . .
H35A H 0.651995 0.164302 0.208029 0.050 Uiso 1 1 calc R U . . .
H35B H 0.567455 0.208327 0.206738 0.050 Uiso 1 1 calc R U . . .
C36 C 0.6423(2) 0.32473(17) 0.24298(14) 0.0349(7) Uani 1 1 d . . . . .
C37 C 0.76301(19) 0.27192(17) 0.21773(14) 0.0351(7) Uani 1 1 d . . . . .
H37 H 0.789869 0.229364 0.242104 0.042 Uiso 1 1 calc R U . . .
C38 C 0.79104(19) 0.34335(16) 0.25500(14) 0.0351(7) Uani 1 1 d . . . . .
H38 H 0.836804 0.334468 0.293969 0.042 Uiso 1 1 calc R U . . .
C39 C 0.82957(19) 0.34875(17) 0.15882(15) 0.0364(7) Uani 1 1 d . . . . .
C40 C 0.7074(2) 0.42908(16) 0.30967(15) 0.0384(7) Uani 1 1 d . . . . .
H40A H 0.756348 0.426865 0.346851 0.046 Uiso 1 1 calc R U . . .
H40B H 0.654812 0.424640 0.323990 0.046 Uiso 1 1 calc R U . . .
C41 C 0.8763(2) 0.45207(17) 0.23090(16) 0.0383(7) Uani 1 1 d . . . . .
H41A H 0.911897 0.444093 0.273717 0.046 Uiso 1 1 calc R U . . .
H41B H 0.915004 0.458216 0.203460 0.046 Uiso 1 1 calc R U . . .
C42 C 0.6390(2) 0.54638(17) 0.27324(15) 0.0384(7) Uani 1 1 d . . . . .
C43 C 0.7872(2) 0.53741(16) 0.28032(15) 0.0356(7) Uani 1 1 d . . . . .
H43 H 0.829014 0.534305 0.322000 0.043 Uiso 1 1 calc R U . . .
C44 C 0.7566(2) 0.61688(17) 0.26396(15) 0.0388(7) Uani 1 1 d . . . . .
H44 H 0.785646 0.650825 0.297376 0.047 Uiso 1 1 calc R U . . .
C45 C 0.82629(19) 0.57355(17) 0.18848(15) 0.0359(7) Uani 1 1 d . . . . .
C46 C 0.6130(2) 0.67773(18) 0.26139(16) 0.0431(8) Uani 1 1 d . . . . .
H46A H 0.562514 0.663657 0.275737 0.052 Uiso 1 1 calc R U . . .
H46B H 0.647350 0.710662 0.292744 0.052 Uiso 1 1 calc R U . . .
C47 C 0.7818(2) 0.70255(18) 0.17880(17) 0.0428(7) Uani 1 1 d . . . . .
H47A H 0.819427 0.702630 0.150220 0.051 Uiso 1 1 calc R U . . .
H47B H 0.806010 0.736161 0.213102 0.051 Uiso 1 1 calc R U . . .
C49 C 0.6813(2) 0.75186(18) 0.08283(15) 0.0407(7) Uani 1 1 d . . . . .
C50 C 0.5757(2) 0.80666(18) 0.12529(14) 0.0376(7) Uani 1 1 d . . . . .
H50 H 0.573582 0.858136 0.136433 0.045 Uiso 1 1 calc R U . . .
C51 C 0.4984(2) 0.71982(17) 0.16802(15) 0.0384(7) Uani 1 1 d . . . . .
C52 C 0.7393(6) 0.5540(5) 0.6169(5) 0.079(2) Uani 0.730(8) 1 d D U P A 1
H52 H 0.734270 0.556051 0.573461 0.094 Uiso 0.730(8) 1 calc R U P A 1
C52' C 0.7761(15) 0.5859(10) 0.6060(11) 0.091(5) Uani 0.270(8) 1 d D U P A 2
H52' H 0.784643 0.604748 0.568489 0.109 Uiso 0.270(8) 1 calc R U P A 2
O5 O 0.7807(8) 0.6021(4) 0.6523(4) 0.0617(19) Uani 0.730(8) 1 d D . P A 1
O5' O 0.791(2) 0.6237(8) 0.6590(9) 0.051(4) Uani 0.270(8) 1 d D . P A 2
O14 O 0.7031(4) 0.5011(3) 0.6400(3) 0.105(2) Uani 0.730(8) 1 d D U P A 1
O14' O 0.7483(14) 0.5199(9) 0.6103(8) 0.115(5) Uani 0.270(8) 1 d D U P A 2

loop_
_atom_site_aniso_label
_atom_site_aniso_U_11
_atom_site_aniso_U_22
_atom_site_aniso_U_33
_atom_site_aniso_U_23
_atom_site_aniso_U_13
_atom_site_aniso_U_12
Zn1 0.0315(3) 0.0255(2) 0.0665(3) -0.0040(2) 0.0154(2) -0.00095(17)
O1 0.0369(12) 0.0240(11) 0.0917(19) -0.0092(11) 0.0151(12) 0.0016(9)
O2 0.0684(18) 0.0385(13) 0.104(2) -0.0023(14) 0.0507(17) 0.0052(13)
O3 0.0379(12) 0.0320(11) 0.0666(15) 0.0058(10) 0.0168(11) 0.0020(9)
O4 0.0367(12) 0.0269(11) 0.0698(15) 0.0006(10) 0.0176(11) 0.0052(9)
O6 0.0341(11) 0.0461(13) 0.0474(12) 0.0022(10) 0.0176(10) -0.0018(10)
O7 0.0371(12) 0.0459(13) 0.0440(12) 0.0054(10) 0.0180(10) -0.0056(10)
O8 0.0352(12) 0.0447(13) 0.0504(13) 0.0121(10) 0.0171(10) 0.0024(10)
O9 0.0338(12) 0.0487(13) 0.0479(13) -0.0009(10) 0.0173(10) -0.0011(10)
O10 0.0317(11) 0.0505(14) 0.0503(13) 0.0023(10) 0.0141(10) -0.0012(10)
O11 0.0411(13) 0.0465(13) 0.0602(14) 0.0097(11) 0.0253(11) 0.0080(10)
O12 0.0382(13) 0.0673(16) 0.0532(14) 0.0018(12) 0.0202(11) -0.0039(11)
O13 0.0512(14) 0.0362(12) 0.0489(13) -0.0049(10) 0.0271(11) -0.0014(10)
N1 0.0338(15) 0.0307(14) 0.079(2) -0.0080(13) 0.0217(14) -0.0079(11)
N2 0.0372(15) 0.0514(17) 0.0424(15) 0.0009(13) 0.0107(12) -0.0036(13)
N3 0.0352(14) 0.0376(14) 0.0335(13) 0.0008(11) 0.0096(11) 0.0013(11)
N4 0.0339(14) 0.0586(18) 0.0395(15) 0.0099(13) 0.0118(12) 0.0031(13)
N5 0.0287(13) 0.0363(14) 0.0433(14) 0.0031(11) 0.0084(11) 0.0000(11)
N6 0.0418(15) 0.0390(14) 0.0423(14) 0.0075(11) 0.0193(12) 0.0098(12)
N7 0.0384(14) 0.0352(14) 0.0414(14) 0.0041(11) 0.0164(12) 0.0072(11)
N8 0.0328(14) 0.0349(14) 0.0481(15) 0.0042(11) 0.0123(12) 0.0011(11)
N9 0.0326(13) 0.0364(14) 0.0463(15) -0.0009(11) 0.0132(11) 0.0012(11)
N10 0.0340(13) 0.0324(13) 0.0427(14) 0.0020(11) 0.0123(11) 0.0029(11)
N11 0.0333(14) 0.0321(13) 0.0435(14) 0.0005(11) 0.0129(11) 0.0029(11)
N12 0.0289(13) 0.0341(13) 0.0446(14) -0.0018(11) 0.0099(11) -0.0006(11)
N13 0.0302(13) 0.0360(14) 0.0418(14) 0.0004(11) 0.0117(11) 0.0025(11)
N14 0.0304(13) 0.0353(13) 0.0377(13) 0.0024(11) 0.0079(11) -0.0023(11)
N15 0.0352(14) 0.0473(15) 0.0345(13) -0.0010(11) 0.0094(11) -0.0069(12)
N16 0.0272(13) 0.0385(14) 0.0375(14) 0.0002(11) 0.0088(10) -0.0007(10)
N17 0.0344(14) 0.0456(15) 0.0338(13) 0.0032(11) 0.0110(11) -0.0040(11)
N18 0.0342(14) 0.0459(15) 0.0348(13) 0.0040(11) 0.0105(11) -0.0041(12)
C48 0.0428(18) 0.0329(16) 0.0363(16) -0.0018(13) 0.0081(14) 0.0013(13)
C1 0.0395(17) 0.0294(15) 0.0494(18) -0.0004(13) 0.0110(14) -0.0038(13)
C2 0.0407(18) 0.0379(17) 0.0487(18) -0.0016(14) 0.0149(15) -0.0031(14)
C3 0.0338(17) 0.0339(17) 0.069(2) 0.0056(16) 0.0160(16) 0.0038(14)
C4 0.054(2) 0.039(2) 0.155(5) -0.017(2) 0.059(3) -0.0128(18)
C5 0.057(3) 0.043(2) 0.156(5) -0.037(3) 0.061(3) -0.0177(19)
C6 0.0376(18) 0.0463(19) 0.063(2) 0.0143(17) 0.0148(16) 0.0023(15)
C7 0.044(3) 0.045(3) 0.038(3) 0.008(2) 0.008(2) 0.012(2)
C7' 0.059(8) 0.038(6) 0.081(9) 0.011(7) 0.024(7) 0.001(6)
C8 0.045(3) 0.054(3) 0.047(3) 0.011(3) 0.017(3) 0.012(2)
C8' 0.063(8) 0.041(6) 0.076(9) 0.015(7) 0.024(7) 0.001(6)
C9 0.0373(19) 0.070(3) 0.060(2) 0.010(2) 0.0101(17) 0.0094(18)
C10 0.055(2) 0.080(3) 0.084(3) -0.012(2) 0.027(2) -0.033(2)
C11 0.057(2) 0.066(3) 0.083(3) -0.016(2) 0.034(2) -0.023(2)
C12 0.047(2) 0.067(3) 0.063(2) 0.012(2) 0.0123(18) 0.0020(19)
C13 0.046(2) 0.062(2) 0.056(2) -0.0013(18) 0.0070(17) -0.0024(18)
C14 0.0374(18) 0.071(2) 0.0432(19) -0.0020(17) 0.0066(15) 0.0035(17)
C15 0.057(2) 0.070(3) 0.070(3) -0.004(2) 0.023(2) -0.027(2)
C16 0.057(2) 0.060(2) 0.067(2) -0.0113(19) 0.028(2) -0.0177(19)
C17 0.046(2) 0.055(2) 0.048(2) 0.0012(16) 0.0129(16) 0.0031(16)
C18 0.044(2) 0.062(2) 0.055(2) 0.0005(18) 0.0143(17) 0.0000(17)
C19 0.044(2) 0.058(2) 0.054(2) 0.0020(17) 0.0230(17) -0.0044(16)
C20 0.0347(17) 0.0286(16) 0.060(2) -0.0070(14) 0.0040(15) 0.0046(13)
C21 0.0259(15) 0.0255(15) 0.0521(18) -0.0054(13) 0.0023(13) 0.0004(12)
C22 0.0369(17) 0.0255(15) 0.062(2) 0.0002(14) 0.0018(15) 0.0038(13)
C23 0.049(2) 0.0415(19) 0.055(2) 0.0060(16) 0.0135(17) -0.0027(16)
C24 0.0371(17) 0.0324(16) 0.053(2) -0.0051(14) 0.0097(15) 0.0040(13)
C25 0.0235(14) 0.0234(14) 0.0501(18) -0.0032(12) 0.0029(13) -0.0014(11)
C26 0.0233(14) 0.0270(14) 0.0487(17) -0.0045(13) 0.0018(12) -0.0015(11)
C27 0.0262(15) 0.0245(14) 0.0546(19) -0.0029(13) 0.0069(14) -0.0027(12)
C28 0.0374(17) 0.0511(19) 0.0391(17) -0.0024(14) 0.0145(14) 0.0045(15)
C29 0.0349(17) 0.057(2) 0.0409(17) 0.0083(15) 0.0102(14) -0.0109(15)
C30 0.0358(16) 0.0336(16) 0.0414(17) -0.0002(13) 0.0105(13) -0.0020(13)
C31 0.0314(15) 0.0335(15) 0.0394(16) 0.0008(13) 0.0135(13) 0.0055(13)
C32 0.0375(17) 0.0313(15) 0.0408(17) 0.0065(12) 0.0142(14) -0.0062(13)
C33 0.0363(16) 0.0335(16) 0.0398(16) 0.0038(13) 0.0111(13) 0.0010(13)
C34 0.0281(15) 0.0422(18) 0.0455(18) -0.0030(14) 0.0092(13) 0.0051(13)
C35 0.0451(19) 0.0443(18) 0.0355(16) 0.0042(13) 0.0114(14) -0.0094(15)
C36 0.0348(17) 0.0357(16) 0.0351(15) 0.0108(13) 0.0107(13) 0.0032(13)
C37 0.0305(15) 0.0364(16) 0.0365(16) 0.0027(13) 0.0052(12) 0.0033(12)
C38 0.0311(15) 0.0343(16) 0.0392(16) 0.0032(13) 0.0075(13) 0.0049(12)
C39 0.0239(14) 0.0435(18) 0.0410(17) 0.0011(14) 0.0070(13) 0.0061(13)
C40 0.0438(18) 0.0359(17) 0.0375(16) 0.0047(13) 0.0140(14) 0.0045(13)
C41 0.0299(16) 0.0342(16) 0.0506(18) -0.0025(14) 0.0098(14) 0.0012(13)
C42 0.0386(18) 0.0374(17) 0.0417(17) 0.0028(13) 0.0152(14) 0.0060(14)
C43 0.0327(16) 0.0348(16) 0.0387(16) -0.0020(13) 0.0080(13) 0.0009(13)
C44 0.0370(17) 0.0363(17) 0.0426(17) -0.0011(13) 0.0091(14) 0.0008(13)
C45 0.0241(14) 0.0383(17) 0.0436(17) 0.0005(13) 0.0057(13) -0.0043(12)
C46 0.052(2) 0.0381(17) 0.0439(18) 0.0070(14) 0.0215(15) 0.0148(15)
C47 0.0329(17) 0.0397(17) 0.054(2) 0.0060(15) 0.0075(14) -0.0034(14)
C49 0.0324(16) 0.0460(18) 0.0438(18) -0.0031(14) 0.0101(14) -0.0095(14)
C50 0.0377(17) 0.0386(17) 0.0353(16) 0.0007(13) 0.0075(13) 0.0013(13)
C51 0.0479(19) 0.0331(16) 0.0383(17) -0.0065(13) 0.0183(15) 0.0058(14)
C52 0.066(4) 0.065(6) 0.103(5) 0.020(5) 0.020(4) 0.029(4)
C52' 0.070(10) 0.064(10) 0.137(12) -0.002(10) 0.023(10) -0.028(8)
O5 0.061(4) 0.027(4) 0.082(4) -0.019(3) -0.009(3) -0.003(4)
O5' 0.049(9) 0.013(8) 0.078(9) -0.019(6) -0.008(6) -0.001(8)
O14 0.103(4) 0.077(3) 0.157(5) -0.033(3) 0.071(4) -0.031(3)
O14' 0.099(9) 0.104(11) 0.149(10) 0.000(9) 0.045(8) -0.028(9)

loop_
_atom_type_symbol
_atom_type_description
_atom_type_scat_dispersion_real
_atom_type_scat_dispersion_imag
_atom_type_scat_source
C C 0.0137 0.0067 'International Tables Vol C Tables 4.2.6.8 and 6.1.1.4'
H H 0.0000 0.0000 'International Tables Vol C Tables 4.2.6.8 and 6.1.1.4'
N N 0.0241 0.0134 'International Tables Vol C Tables 4.2.6.8 and 6.1.1.4'
O O 0.0389 0.0241 'International Tables Vol C Tables 4.2.6.8 and 6.1.1.4'
Zn Zn -2.7473 0.5279 'International Tables Vol C Tables 4.2.6.8 and 6.1.1.4'

loop_
_geom_angle_atom_site_label_1
_geom_angle_atom_site_label_2
_geom_angle_atom_site_label_3
_geom_angle
_geom_angle_site_symmetry_1
_geom_angle_site_symmetry_3
_geom_angle_publ_flag
O1 Zn1 O4 114.61(10) . 2_756 ?
O1 Zn1 N1 122.12(11) . . ?
O1 Zn1 O5 103.2(3) . . ?
O1 Zn1 O5' 109.9(8) . . ?
O4 Zn1 N1 98.01(10) 2_756 . ?
O4 Zn1 O5 109.54(19) 2_756 . ?
O4 Zn1 O5' 97.0(4) 2_756 . ?
O5 Zn1 N1 109.1(4) . . ?
O5' Zn1 N1 112.0(10) . . ?
C20 O1 Zn1 126.5(2) . . ?
C27 O4 Zn1 118.2(2) . 2_746 ?
C1 N1 Zn1 120.6(2) . . ?
C5 N1 Zn1 121.9(3) . . ?
C5 N1 C1 117.2(3) . . ?
C16 N2 C17 120.6(3) . . ?
C16 N2 C19 120.0(3) . . ?
C17 N2 C19 119.5(3) . . ?
C28 N3 C50 120.9(3) 3_665 . ?
C51 N3 C28 121.2(3) . 3_665 ?
C51 N3 C50 112.2(3) . . ?
C49 N4 C29 123.2(3) . 3_665 ?
C49 N4 C50 112.9(3) . . ?
C50 N4 C29 122.5(3) . 3_665 ?
C47 N5 C48 120.9(3) . . ?
C49 N5 C48 111.6(2) . . ?
C49 N5 C47 120.2(3) . . ?
C48 N6 C46 123.0(3) . . ?
C51 N6 C48 112.8(3) . . ?
C51 N6 C46 123.3(3) . . ?
C42 N7 C44 111.9(2) . . ?
C42 N7 C46 121.5(3) . . ?
C46 N7 C44 122.2(3) . . ?
C45 N8 C44 112.5(2) . . ?
C45 N8 C47 122.3(3) . . ?
C47 N8 C44 122.2(3) . . ?
C41 N9 C43 122.5(3) . . ?
C45 N9 C41 123.4(3) . . ?
C45 N9 C43 113.0(3) . . ?
C42 N10 C40 121.1(3) . . ?
C42 N10 C43 111.7(2) . . ?
C43 N10 C40 121.9(3) . . ?
C36 N11 C38 112.9(2) . . ?
C36 N11 C40 122.6(3) . . ?
C38 N11 C40 124.4(3) . . ?
C39 N12 C38 111.0(2) . . ?
C39 N12 C41 121.0(3) . . ?
C41 N12 C38 122.2(3) . . ?
C34 N13 C37 123.4(3) . . ?
C39 N13 C34 123.7(3) . . ?
C39 N13 C37 112.8(2) . . ?
C36 N14 C35 120.3(3) . . ?
C36 N14 C37 111.6(2) . . ?
C37 N14 C35 122.1(3) . . ?
C32 N15 C33 113.3(2) . . ?
C32 N15 C35 123.0(3) . . ?
C33 N15 C35 122.6(3) . . ?
C31 N16 C33 112.4(2) . . ?
C31 N16 C34 122.2(2) . . ?
C34 N16 C33 121.3(3) . . ?
C28 N17 C30 122.6(3) . . ?
C31 N17 C28 121.9(2) . . ?
C31 N17 C30 112.6(2) . . ?
C29 N18 C30 121.8(3) . . ?
C32 N18 C29 122.2(3) . . ?
C32 N18 C30 112.2(3) . . ?
N5 C48 H48 111.4 . . ?
N5 C48 C50 103.8(2) . . ?
N6 C48 N5 114.6(2) . . ?
N6 C48 H48 111.4 . . ?
N6 C48 C50 103.8(3) . . ?
C50 C48 H48 111.4 . . ?
N1 C1 H1 118.6 . . ?
N1 C1 C2 122.9(3) . . ?
C2 C1 H1 118.6 . . ?
C1 C2 H2 119.8 . . ?
C1 C2 C3 120.5(3) . . ?
C3 C2 H2 119.8 . . ?
C2 C3 C6 121.6(3) . . ?
C4 C3 C2 116.2(3) . . ?
C4 C3 C6 122.2(3) . . ?
C3 C4 H4 119.9 . . ?
C3 C4 C5 120.2(3) . . ?
C5 C4 H4 119.9 . . ?
N1 C5 C4 122.9(4) . . ?
N1 C5 H5 118.5 . . ?
C4 C5 H5 118.5 . . ?
C3 C6 C7' 117.5(7) . . ?
C7 C6 C3 121.5(4) . . ?
C7 C6 C11 116.5(4) . . ?
C11 C6 C3 121.6(3) . . ?
C11 C6 C7' 116.9(7) . . ?
C6 C7 H7 119.1 . . ?
C6 C7 C8 121.7(5) . . ?
C8 C7 H7 119.1 . . ?
C6 C7' H7' 119.5 . . ?
C8' C7' C6 121.0(15) . . ?
C8' C7' H7' 119.5 . . ?
C7 C8 H8 118.8 . . ?
C9 C8 C7 122.5(5) . . ?
C9 C8 H8 118.8 . . ?
C7' C8' H8' 123.7 . . ?
C7' C8' C9 112.6(15) . . ?
C9 C8' H8' 123.7 . . ?
C8 C9 C10 116.2(4) . . ?
C8 C9 C12 118.9(4) . . ?
C10 C9 C8' 119.2(7) . . ?
C10 C9 C12 124.6(4) . . ?
C12 C9 C8' 111.5(8) . . ?
C9 C10 H10 119.3 . . ?
C9 C10 C11 121.5(4) . . ?
C11 C10 H10 119.3 . . ?
C6 C11 C10 120.5(4) . . ?
C6 C11 H11 119.8 . . ?
C10 C11 H11 119.8 . . ?
C9 C12 H12 117.6 . . ?
C13 C12 C9 124.8(4) . . ?
C13 C12 H12 117.6 . . ?
C12 C13 H13 118.6 . . ?
C12 C13 C14 122.8(4) . . ?
C14 C13 H13 118.6 . . ?
C15 C14 C13 124.7(4) . . ?
C18 C14 C13 118.3(4) . . ?
C18 C14 C15 117.0(3) . . ?
C14 C15 H15 119.8 . . ?
C16 C15 C14 120.4(4) . . ?
C16 C15 H15 119.8 . . ?
N2 C16 C15 120.0(4) . . ?
N2 C16 H16 120.0 . . ?
C15 C16 H16 120.0 . . ?
N2 C17 H17 119.2 . . ?
N2 C17 C18 121.6(4) . . ?
C18 C17 H17 119.2 . . ?
C14 C18 H18 119.8 . . ?
C17 C18 C14 120.4(4) . . ?
C17 C18 H18 119.8 . . ?
N2 C19 H19A 109.5 . . ?
N2 C19 H19B 109.5 . . ?
N2 C19 H19C 109.5 . . ?
H19A C19 H19B 109.5 . . ?
H19A C19 H19C 109.5 . . ?
H19B C19 H19C 109.5 . . ?
O1 C20 C21 112.8(3) . . ?
O2 C20 O1 126.4(3) . . ?
O2 C20 C21 120.7(3) . . ?
C22 C21 C20 120.8(3) . . ?
C22 C21 C26 119.8(3) . . ?
C26 C21 C20 119.3(3) . . ?
C21 C22 H22 119.6 . . ?
C21 C22 C23 120.8(3) . . ?
C23 C22 H22 119.6 . . ?
C22 C23 H23 120.5 . . ?
C24 C23 C22 119.1(3) . . ?
C24 C23 H23 120.5 . . ?
C23 C24 H24 119.7 . . ?
C25 C24 C23 120.5(3) . . ?
C25 C24 H24 119.7 . . ?
C24 C25 C26 119.6(3) . . ?
C24 C25 C27 121.2(3) . . ?
C26 C25 C27 119.1(3) . . ?
C21 C26 C25 120.1(3) . . ?
C21 C26 H26 120.0 . . ?
C25 C26 H26 120.0 . . ?
O3 C27 O4 124.5(3) . . ?
O3 C27 C25 120.2(3) . . ?
O4 C27 C25 115.3(3) . . ?
N3 C28 H28A 108.8 3_665 . ?
N3 C28 H28B 108.8 3_665 . ?
N17 C28 N3 113.8(2) . 3_665 ?
N17 C28 H28A 108.8 . . ?
N17 C28 H28B 108.8 . . ?
H28A C28 H28B 107.7 . . ?
N4 C29 H29A 108.9 3_665 . ?
N4 C29 H29B 108.9 3_665 . ?
N18 C29 N4 113.5(3) . 3_665 ?
N18 C29 H29A 108.9 . . ?
N18 C29 H29B 108.9 . . ?
H29A C29 H29B 107.7 . . ?
N17 C30 H30 111.6 . . ?
N17 C30 C33 103.2(2) . . ?
N18 C30 N17 114.6(3) . . ?
N18 C30 H30 111.6 . . ?
N18 C30 C33 103.7(2) . . ?
C33 C30 H30 111.6 . . ?
O6 C31 N16 125.9(3) . . ?
O6 C31 N17 126.0(3) . . ?
N16 C31 N17 108.1(2) . . ?
O7 C32 N15 126.6(3) . . ?
O7 C32 N18 125.5(3) . . ?
N15 C32 N18 107.9(3) . . ?
N15 C33 N16 114.5(3) . . ?
N15 C33 C30 102.7(2) . . ?
N15 C33 H33 111.8 . . ?
N16 C33 C30 103.5(2) . . ?
N16 C33 H33 111.8 . . ?
C30 C33 H33 111.8 . . ?
N13 C34 H34A 108.9 . . ?
N13 C34 H34B 108.9 . . ?
N16 C34 N13 113.6(2) . . ?
N16 C34 H34A 108.9 . . ?
N16 C34 H34B 108.9 . . ?
H34A C34 H34B 107.7 . . ?
N14 C35 H35A 108.7 . . ?
N14 C35 H35B 108.7 . . ?
N15 C35 N14 114.2(2) . . ?
N15 C35 H35A 108.7 . . ?
N15 C35 H35B 108.7 . . ?
H35A C35 H35B 107.6 . . ?
O8 C36 N11 126.1(3) . . ?
O8 C36 N14 126.1(3) . . ?
N11 C36 N14 107.8(2) . . ?
N13 C37 N14 115.5(2) . . ?
N13 C37 H37 111.5 . . ?
N13 C37 C38 102.9(2) . . ?
N14 C37 H37 111.5 . . ?
N14 C37 C38 103.2(2) . . ?
C38 C37 H37 111.5 . . ?
N11 C38 N12 115.5(2) . . ?
N11 C38 C37 103.3(2) . . ?
N11 C38 H38 111.3 . . ?
N12 C38 C37 103.7(2) . . ?
N12 C38 H38 111.3 . . ?
C37 C38 H38 111.3 . . ?
O9 C39 N12 125.6(3) . . ?
O9 C39 N13 125.7(3) . . ?
N13 C39 N12 108.7(3) . . ?
N10 C40 H40A 108.7 . . ?
N10 C40 H40B 108.7 . . ?
N11 C40 N10 114.2(2) . . ?
N11 C40 H40A 108.7 . . ?
N11 C40 H40B 108.7 . . ?
H40A C40 H40B 107.6 . . ?
N9 C41 N12 113.3(2) . . ?
N9 C41 H41A 108.9 . . ?
N9 C41 H41B 108.9 . . ?
N12 C41 H41A 108.9 . . ?
N12 C41 H41B 108.9 . . ?
H41A C41 H41B 107.7 . . ?
O11 C42 N7 125.2(3) . . ?
O11 C42 N10 126.1(3) . . ?
N7 C42 N10 108.7(3) . . ?
N9 C43 N10 115.3(3) . . ?
N9 C43 H43 111.5 . . ?
N9 C43 C44 103.3(2) . . ?
N10 C43 H43 111.5 . . ?
N10 C43 C44 103.2(2) . . ?
C44 C43 H43 111.5 . . ?
N7 C44 N8 115.0(3) . . ?
N7 C44 C43 103.4(2) . . ?
N7 C44 H44 111.6 . . ?
N8 C44 C43 102.8(2) . . ?
N8 C44 H44 111.6 . . ?
C43 C44 H44 111.6 . . ?
O10 C45 N8 125.9(3) . . ?
O10 C45 N9 126.0(3) . . ?
N9 C45 N8 108.0(3) . . ?
N6 C46 N7 113.8(2) . . ?
N6 C46 H46A 108.8 . . ?
N6 C46 H46B 108.8 . . ?
N7 C46 H46A 108.8 . . ?
N7 C46 H46B 108.8 . . ?
H46A C46 H46B 107.7 . . ?
N5 C47 H47A 109.0 . . ?
N5 C47 H47B 109.0 . . ?
N8 C47 N5 112.9(3) . . ?
N8 C47 H47A 109.0 . . ?
N8 C47 H47B 109.0 . . ?
H47A C47 H47B 107.8 . . ?
O12 C49 N4 125.8(3) . . ?
O12 C49 N5 126.5(3) . . ?
N4 C49 N5 107.7(3) . . ?
N3 C50 C48 103.4(2) . . ?
N3 C50 H50 111.6 . . ?
N4 C50 N3 114.7(3) . . ?
N4 C50 C48 103.3(2) . . ?
N4 C50 H50 111.6 . . ?
C48 C50 H50 111.6 . . ?
O13 C51 N3 126.4(3) . . ?
O13 C51 N6 126.3(3) . . ?
N6 C51 N3 107.2(3) . . ?
O5 C52 H52 119.7 . . ?
O5 C52 O14 120.6(9) . . ?
O14 C52 H52 119.7 . . ?
O5' C52' H52' 122.7 . . ?
O14' C52' H52' 122.7 . . ?
O14' C52' O5' 114.6(18) . . ?
C52 O5 Zn1 117.5(6) . . ?
C52' O5' Zn1 120.6(15) . . ?

loop_
_geom_bond_atom_site_label_1
_geom_bond_atom_site_label_2
_geom_bond_distance
_geom_bond_site_symmetry_2
_geom_bond_publ_flag
Zn1 O1 1.898(2) . ?
Zn1 O4 1.948(2) 2_756 ?
Zn1 N1 2.037(3) . ?
Zn1 O5 2.012(8) . ?
Zn1 O5' 2.001(18) . ?
O1 C20 1.280(4) . ?
O2 C20 1.223(4) . ?
O3 C27 1.224(4) . ?
O4 C27 1.287(4) . ?
O6 C31 1.220(4) . ?
O7 C32 1.230(4) . ?
O8 C36 1.223(4) . ?
O9 C39 1.231(4) . ?
O10 C45 1.224(4) . ?
O11 C42 1.224(4) . ?
O12 C49 1.217(4) . ?
O13 C51 1.223(4) . ?
N1 C1 1.335(4) . ?
N1 C5 1.334(5) . ?
N2 C16 1.333(5) . ?
N2 C17 1.346(5) . ?
N2 C19 1.482(4) . ?
N3 C28 1.447(4) 3_665 ?
N3 C50 1.453(4) . ?
N3 C51 1.380(4) . ?
N4 C29 1.449(4) 3_665 ?
N4 C49 1.371(4) . ?
N4 C50 1.443(4) . ?
N5 C48 1.455(4) . ?
N5 C47 1.454(4) . ?
N5 C49 1.379(4) . ?
N6 C48 1.438(4) . ?
N6 C46 1.443(4) . ?
N6 C51 1.376(4) . ?
N7 C42 1.364(4) . ?
N7 C44 1.448(4) . ?
N7 C46 1.448(4) . ?
N8 C44 1.457(4) . ?
N8 C45 1.369(4) . ?
N8 C47 1.450(4) . ?
N9 C41 1.445(4) . ?
N9 C43 1.447(4) . ?
N9 C45 1.360(4) . ?
N10 C40 1.449(4) . ?
N10 C42 1.369(4) . ?
N10 C43 1.449(4) . ?
N11 C36 1.370(4) . ?
N11 C38 1.440(4) . ?
N11 C40 1.444(4) . ?
N12 C38 1.460(4) . ?
N12 C39 1.372(4) . ?
N12 C41 1.449(4) . ?
N13 C34 1.440(4) . ?
N13 C37 1.444(4) . ?
N13 C39 1.365(4) . ?
N14 C35 1.456(4) . ?
N14 C36 1.380(4) . ?
N14 C37 1.453(4) . ?
N15 C32 1.363(4) . ?
N15 C33 1.439(4) . ?
N15 C35 1.444(4) . ?
N16 C31 1.366(4) . ?
N16 C33 1.456(4) . ?
N16 C34 1.437(4) . ?
N17 C28 1.439(4) . ?
N17 C30 1.452(4) . ?
N17 C31 1.375(4) . ?
N18 C29 1.439(4) . ?
N18 C30 1.445(4) . ?
N18 C32 1.365(4) . ?
C48 H48 0.9800 . ?
C48 C50 1.533(4) . ?
C1 H1 0.9300 . ?
C1 C2 1.374(4) . ?
C2 H2 0.9300 . ?
C2 C3 1.395(5) . ?
C3 C4 1.377(5) . ?
C3 C6 1.472(5) . ?
C4 H4 0.9300 . ?
C4 C5 1.388(6) . ?
C5 H5 0.9300 . ?
C6 C7 1.365(7) . ?
C6 C7' 1.55(2) . ?
C6 C11 1.375(5) . ?
C7 H7 0.9300 . ?
C7 C8 1.373(7) . ?
C7' H7' 0.9300 . ?
C7' C8' 1.40(2) . ?
C8 H8 0.9300 . ?
C8 C9 1.343(7) . ?
C8' H8' 0.9300 . ?
C8' C9 1.57(2) . ?
C9 C10 1.381(6) . ?
C9 C12 1.479(5) . ?
C10 H10 0.9300 . ?
C10 C11 1.391(6) . ?
C11 H11 0.9300 . ?
C12 H12 0.9300 . ?
C12 C13 1.318(6) . ?
C13 H13 0.9300 . ?
C13 C14 1.451(5) . ?
C14 C15 1.402(6) . ?
C14 C18 1.387(6) . ?
C15 H15 0.9300 . ?
C15 C16 1.389(5) . ?
C16 H16 0.9300 . ?
C17 H17 0.9300 . ?
C17 C18 1.360(5) . ?
C18 H18 0.9300 . ?
C19 H19A 0.9600 . ?
C19 H19B 0.9600 . ?
C19 H19C 0.9600 . ?
C20 C21 1.523(4) . ?
C21 C22 1.371(5) . ?
C21 C26 1.384(4) . ?
C22 H22 0.9300 . ?
C22 C23 1.397(5) . ?
C23 H23 0.9300 . ?
C23 C24 1.388(5) . ?
C24 H24 0.9300 . ?
C24 C25 1.378(5) . ?
C25 C26 1.398(4) . ?
C25 C27 1.503(4) . ?
C26 H26 0.9300 . ?
C28 H28A 0.9700 . ?
C28 H28B 0.9700 . ?
C29 H29A 0.9700 . ?
C29 H29B 0.9700 . ?
C30 H30 0.9800 . ?
C30 C33 1.547(4) . ?
C33 H33 0.9800 . ?
C34 H34A 0.9700 . ?
C34 H34B 0.9700 . ?
C35 H35A 0.9700 . ?
C35 H35B 0.9700 . ?
C37 H37 0.9800 . ?
C37 C38 1.548(4) . ?
C38 H38 0.9800 . ?
C40 H40A 0.9700 . ?
C40 H40B 0.9700 . ?
C41 H41A 0.9700 . ?
C41 H41B 0.9700 . ?
C43 H43 0.9800 . ?
C43 C44 1.552(4) . ?
C44 H44 0.9800 . ?
C46 H46A 0.9700 . ?
C46 H46B 0.9700 . ?
C47 H47A 0.9700 . ?
C47 H47B 0.9700 . ?
C50 H50 0.9800 . ?
C52 H52 0.9300 . ?
C52 O5 1.245(11) . ?
C52 O14 1.298(10) . ?
C52' H52' 0.9300 . ?
C52' O5' 1.316(18) . ?
C52' O14' 1.304(17) . ?

loop_
_geom_torsion_atom_site_label_1
_geom_torsion_atom_site_label_2
_geom_torsion_atom_site_label_3
_geom_torsion_atom_site_label_4
_geom_torsion
_geom_torsion_site_symmetry_1
_geom_torsion_site_symmetry_2
_geom_torsion_site_symmetry_3
_geom_torsion_site_symmetry_4
_geom_torsion_publ_flag
Zn1 O1 C20 O2 -20.8(5) . . . . ?
Zn1 O1 C20 C21 159.1(2) . . . . ?
Zn1 O4 C27 O3 -11.3(4) 2_746 . . . ?
Zn1 O4 C27 C25 165.94(19) 2_746 . . . ?
Zn1 N1 C1 C2 174.1(3) . . . . ?
Zn1 N1 C5 C4 -175.5(4) . . . . ?
O1 C20 C21 C22 -26.3(4) . . . . ?
O1 C20 C21 C26 156.7(3) . . . . ?
O2 C20 C21 C22 153.7(3) . . . . ?
O2 C20 C21 C26 -23.3(5) . . . . ?
O4 Zn1 O1 C20 136.2(3) 2_756 . . . ?
N1 Zn1 O1 C20 18.3(3) . . . . ?
N1 C1 C2 C3 0.8(5) . . . . ?
N2 C17 C18 C14 -0.9(6) . . . . ?
N5 C48 C50 N3 113.1(3) . . . . ?
N5 C48 C50 N4 -6.8(3) . . . . ?
N6 C48 C50 N3 -7.0(3) . . . . ?
N6 C48 C50 N4 -126.9(3) . . . . ?
N9 C43 C44 N7 122.0(3) . . . . ?
N9 C43 C44 N8 2.0(3) . . . . ?
N10 C43 C44 N7 1.5(3) . . . . ?
N10 C43 C44 N8 -118.5(2) . . . . ?
N13 C37 C38 N11 128.6(2) . . . . ?
N13 C37 C38 N12 7.8(3) . . . . ?
N14 C37 C38 N11 8.1(3) . . . . ?
N14 C37 C38 N12 -112.7(2) . . . . ?
N17 C30 C33 N15 119.6(3) . . . . ?
N17 C30 C33 N16 0.1(3) . . . . ?
N18 C30 C33 N15 -0.3(3) . . . . ?
N18 C30 C33 N16 -119.7(2) . . . . ?
C48 N5 C47 N8 86.5(4) . . . . ?
C48 N5 C49 O12 173.1(3) . . . . ?
C48 N5 C49 N4 -6.5(3) . . . . ?
C48 N6 C46 N7 -79.5(4) . . . . ?
C48 N6 C51 O13 -180.0(3) . . . . ?
C48 N6 C51 N3 -0.2(3) . . . . ?
C1 N1 C5 C4 -1.0(8) . . . . ?
C1 C2 C3 C4 0.2(6) . . . . ?
C1 C2 C3 C6 179.1(3) . . . . ?
C2 C3 C4 C5 -1.5(7) . . . . ?
C2 C3 C6 C7 24.6(6) . . . . ?
C2 C3 C6 C7' -6.7(10) . . . . ?
C2 C3 C6 C11 -163.6(4) . . . . ?
C3 C4 C5 N1 2.0(9) . . . . ?
C3 C6 C7 C8 -179.1(5) . . . . ?
C3 C6 C7' C8' -178.6(13) . . . . ?
C3 C6 C11 C10 179.5(4) . . . . ?
C4 C3 C6 C7 -156.5(5) . . . . ?
C4 C3 C6 C7' 172.1(10) . . . . ?
C4 C3 C6 C11 15.3(6) . . . . ?
C5 N1 C1 C2 -0.4(6) . . . . ?
C6 C3 C4 C5 179.6(5) . . . . ?
C6 C7 C8 C9 -0.2(9) . . . . ?
C6 C7' C8' C9 -2(2) . . . . ?
C7 C6 C11 C10 -8.3(7) . . . . ?
C7 C8 C9 C10 -8.4(8) . . . . ?
C7 C8 C9 C12 177.7(5) . . . . ?
C7' C6 C11 C10 22.5(11) . . . . ?
C7' C8' C9 C10 24.2(18) . . . . ?
C7' C8' C9 C12 -179.0(12) . . . . ?
C8 C9 C10 C11 8.6(7) . . . . ?
C8 C9 C12 C13 173.0(5) . . . . ?
C8' C9 C10 C11 -24.5(11) . . . . ?
C8' C9 C12 C13 -155.5(9) . . . . ?
C9 C10 C11 C6 -0.2(7) . . . . ?
C9 C12 C13 C14 -179.3(4) . . . . ?
C10 C9 C12 C13 -0.3(7) . . . . ?
C11 C6 C7 C8 8.7(7) . . . . ?
C11 C6 C7' C8' -21(2) . . . . ?
C12 C9 C10 C11 -178.0(4) . . . . ?
C12 C13 C14 C15 -8.6(6) . . . . ?
C12 C13 C14 C18 171.1(4) . . . . ?
C13 C14 C15 C16 -179.9(4) . . . . ?
C13 C14 C18 C17 -179.2(3) . . . . ?
C14 C15 C16 N2 -0.9(7) . . . . ?
C15 C14 C18 C17 0.5(6) . . . . ?
C16 N2 C17 C18 0.4(5) . . . . ?
C17 N2 C16 C15 0.6(6) . . . . ?
C18 C14 C15 C16 0.4(6) . . . . ?
C19 N2 C16 C15 179.8(4) . . . . ?
C19 N2 C17 C18 -178.9(3) . . . . ?
C20 C21 C22 C23 -176.9(3) . . . . ?
C20 C21 C26 C25 178.8(3) . . . . ?
C21 C22 C23 C24 -1.9(5) . . . . ?
C22 C21 C26 C25 1.8(4) . . . . ?
C22 C23 C24 C25 1.9(5) . . . . ?
C23 C24 C25 C26 0.0(5) . . . . ?
C23 C24 C25 C27 -177.7(3) . . . . ?
C24 C25 C26 C21 -1.9(4) . . . . ?
C24 C25 C27 O3 -170.9(3) . . . . ?
C24 C25 C27 O4 11.7(4) . . . . ?
C26 C21 C22 C23 0.1(5) . . . . ?
C26 C25 C27 O3 11.4(4) . . . . ?
C26 C25 C27 O4 -166.0(3) . . . . ?
C27 C25 C26 C21 175.9(3) . . . . ?
C28 N3 C50 N4 -87.1(3) 3_665 . . . ?
C28 N3 C50 C48 161.2(3) 3_665 . . . ?
C28 N3 C51 O13 21.3(5) 3_665 . . . ?
C28 N3 C51 N6 -158.4(3) 3_665 . . . ?
C28 N17 C30 N18 -84.1(4) . . . . ?
C28 N17 C30 C33 163.9(3) . . . . ?
C28 N17 C31 O6 14.1(5) . . . . ?
C28 N17 C31 N16 -166.0(3) . . . . ?
C29 N4 C49 O12 -11.1(5) 3_665 . . . ?
C29 N4 C49 N5 168.4(3) 3_665 . . . ?
C29 N4 C50 N3 84.8(4) 3_665 . . . ?
C29 N4 C50 C48 -163.5(3) 3_665 . . . ?
C29 N18 C30 N17 86.9(3) . . . . ?
C29 N18 C30 C33 -161.4(3) . . . . ?
C29 N18 C32 O7 -15.8(5) . . . . ?
C29 N18 C32 N15 163.5(3) . . . . ?
C30 N17 C28 N3 81.5(4) . . . 3_665 ?
C30 N17 C31 O6 175.4(3) . . . . ?
C30 N17 C31 N16 -4.7(3) . . . . ?
C30 N18 C29 N4 -83.7(4) . . . 3_665 ?
C30 N18 C32 O7 -174.2(3) . . . . ?
C30 N18 C32 N15 5.1(3) . . . . ?
C31 N16 C33 N15 -113.9(3) . . . . ?
C31 N16 C33 C30 -2.9(3) . . . . ?
C31 N16 C34 N13 112.9(3) . . . . ?
C31 N17 C28 N3 -119.1(3) . . . 3_665 ?
C31 N17 C30 N18 114.7(3) . . . . ?
C31 N17 C30 C33 2.7(3) . . . . ?
C32 N15 C33 N16 114.9(3) . . . . ?
C32 N15 C33 C30 3.4(3) . . . . ?
C32 N15 C35 N14 -113.2(3) . . . . ?
C32 N18 C29 N4 119.9(3) . . . 3_665 ?
C32 N18 C30 N17 -114.6(3) . . . . ?
C32 N18 C30 C33 -2.9(3) . . . . ?
C33 N15 C32 O7 174.0(3) . . . . ?
C33 N15 C32 N18 -5.3(3) . . . . ?
C33 N15 C35 N14 79.4(4) . . . . ?
C33 N16 C31 O6 -175.4(3) . . . . ?
C33 N16 C31 N17 4.7(3) . . . . ?
C33 N16 C34 N13 -91.7(3) . . . . ?
C34 N13 C37 N14 -74.7(4) . . . . ?
C34 N13 C37 C38 173.5(3) . . . . ?
C34 N13 C39 O9 -0.8(5) . . . . ?
C34 N13 C39 N12 -179.6(3) . . . . ?
C34 N16 C31 O6 -18.0(5) . . . . ?
C34 N16 C31 N17 162.1(3) . . . . ?
C34 N16 C33 N15 88.5(3) . . . . ?
C34 N16 C33 C30 -160.6(3) . . . . ?
C35 N14 C36 O8 -16.6(4) . . . . ?
C35 N14 C36 N11 162.4(3) . . . . ?
C35 N14 C37 N13 85.0(3) . . . . ?
C35 N14 C37 C38 -163.5(2) . . . . ?
C35 N15 C32 O7 5.5(5) . . . . ?
C35 N15 C32 N18 -173.8(3) . . . . ?
C35 N15 C33 N16 -76.6(4) . . . . ?
C35 N15 C33 C30 171.9(3) . . . . ?
C36 N11 C38 N12 109.1(3) . . . . ?
C36 N11 C38 C37 -3.3(3) . . . . ?
C36 N11 C40 N10 -105.6(3) . . . . ?
C36 N14 C35 N15 120.2(3) . . . . ?
C36 N14 C37 N13 -122.2(3) . . . . ?
C36 N14 C37 C38 -10.7(3) . . . . ?
C37 N13 C34 N16 79.3(4) . . . . ?
C37 N13 C39 O9 176.4(3) . . . . ?
C37 N13 C39 N12 -2.4(3) . . . . ?
C37 N14 C35 N15 -89.3(3) . . . . ?
C37 N14 C36 O8 -170.0(3) . . . . ?
C37 N14 C36 N11 9.1(3) . . . . ?
C38 N11 C36 O8 175.9(3) . . . . ?
C38 N11 C36 N14 -3.2(3) . . . . ?
C38 N11 C40 N10 78.8(4) . . . . ?
C38 N12 C39 O9 -170.8(3) . . . . ?
C38 N12 C39 N13 8.0(3) . . . . ?
C38 N12 C41 N9 -89.7(3) . . . . ?
C39 N12 C38 N11 -122.1(3) . . . . ?
C39 N12 C38 C37 -9.9(3) . . . . ?
C39 N12 C41 N9 119.6(3) . . . . ?
C39 N13 C34 N16 -103.9(3) . . . . ?
C39 N13 C37 N14 108.1(3) . . . . ?
C39 N13 C37 C38 -3.6(3) . . . . ?
C40 N10 C42 O11 -14.2(5) . . . . ?
C40 N10 C42 N7 165.6(3) . . . . ?
C40 N10 C43 N9 86.1(3) . . . . ?
C40 N10 C43 C44 -162.0(3) . . . . ?
C40 N11 C36 O8 -0.2(5) . . . . ?
C40 N11 C36 N14 -179.3(3) . . . . ?
C40 N11 C38 N12 -74.9(4) . . . . ?
C40 N11 C38 C37 172.7(3) . . . . ?
C41 N9 C43 N10 -77.9(4) . . . . ?
C41 N9 C43 C44 170.3(3) . . . . ?
C41 N9 C45 O10 5.3(5) . . . . ?
C41 N9 C45 N8 -173.5(3) . . . . ?
C41 N12 C38 N11 84.6(3) . . . . ?
C41 N12 C38 C37 -163.1(2) . . . . ?
C41 N12 C39 O9 -17.2(5) . . . . ?
C41 N12 C39 N13 161.7(3) . . . . ?
C42 N7 C44 N8 116.1(3) . . . . ?
C42 N7 C44 C43 4.8(3) . . . . ?
C42 N7 C46 N6 -121.0(3) . . . . ?
C42 N10 C40 N11 119.4(3) . . . . ?
C42 N10 C43 N9 -119.2(3) . . . . ?
C42 N10 C43 C44 -7.4(3) . . . . ?
C43 N9 C41 N12 81.1(4) . . . . ?
C43 N9 C45 O10 173.5(3) . . . . ?
C43 N9 C45 N8 -5.2(3) . . . . ?
C43 N10 C40 N11 -88.3(3) . . . . ?
C43 N10 C42 O11 -169.1(3) . . . . ?
C43 N10 C42 N7 10.7(3) . . . . ?
C44 N7 C42 O11 170.2(3) . . . . ?
C44 N7 C42 N10 -9.6(4) . . . . ?
C44 N7 C46 N6 84.4(4) . . . . ?
C44 N8 C45 O10 -172.1(3) . . . . ?
C44 N8 C45 N9 6.7(3) . . . . ?
C44 N8 C47 N5 -80.5(4) . . . . ?
C45 N8 C44 N7 -116.9(3) . . . . ?
C45 N8 C44 C43 -5.3(3) . . . . ?
C45 N8 C47 N5 120.4(3) . . . . ?
C45 N9 C41 N12 -111.7(3) . . . . ?
C45 N9 C43 N10 113.7(3) . . . . ?
C45 N9 C43 C44 1.9(3) . . . . ?
C46 N6 C48 N5 82.8(3) . . . . ?
C46 N6 C48 C50 -164.6(3) . . . . ?
C46 N6 C51 O13 -10.6(5) . . . . ?
C46 N6 C51 N3 169.1(3) . . . . ?
C46 N7 C42 O11 13.2(5) . . . . ?
C46 N7 C42 N10 -166.6(3) . . . . ?
C46 N7 C44 N8 -87.2(3) . . . . ?
C46 N7 C44 C43 161.5(3) . . . . ?
C47 N5 C48 N6 -88.9(3) . . . . ?
C47 N5 C48 C50 158.6(3) . . . . ?
C47 N5 C49 O12 22.6(5) . . . . ?
C47 N5 C49 N4 -156.9(3) . . . . ?
C47 N8 C44 N7 82.1(4) . . . . ?
C47 N8 C44 C43 -166.3(3) . . . . ?
C47 N8 C45 O10 -11.1(5) . . . . ?
C47 N8 C45 N9 167.6(3) . . . . ?
C49 N4 C50 N3 -108.3(3) . . . . ?
C49 N4 C50 C48 3.5(4) . . . . ?
C49 N5 C48 N6 120.9(3) . . . . ?
C49 N5 C48 C50 8.4(3) . . . . ?
C49 N5 C47 N8 -125.8(3) . . . . ?
C50 N3 C51 O13 174.9(3) . . . . ?
C50 N3 C51 N6 -4.9(3) . . . . ?
C50 N4 C49 O12 -178.0(3) . . . . ?
C50 N4 C49 N5 1.6(4) . . . . ?
C51 N3 C50 N4 119.3(3) . . . . ?
C51 N3 C50 C48 7.5(3) . . . . ?
C51 N6 C48 N5 -107.8(3) . . . . ?
C51 N6 C48 C50 4.7(3) . . . . ?
C51 N6 C46 N7 112.2(3) . . . . ?
O5 Zn1 O1 C20 -104.7(4) . . . . ?
O5' Zn1 O1 C20 -115.9(8) . . . . ?
O14 C52 O5 Zn1 27.5(14) . . . . ?
O14' C52' O5' Zn1 34(4) . . . . ?

loop_
_smtbx_masks_void_nr
_smtbx_masks_void_average_x
_smtbx_masks_void_average_y
_smtbx_masks_void_average_z
_smtbx_masks_void_volume
_smtbx_masks_void_count_electrons
_smtbx_masks_void_content
1 -0.837 0.000 0.000 698.9 246.3 '24 H2O'
2 -0.658 0.500 0.500 698.9 246.3 '24 H2O'
